data_2003568
loop_
_publ_author_name
'Koskenlinna, M.'
'Valkonen, J.'

_publ_section_title
;
 Mercury(II) Selenite
;
_journal_issue 6
_journal_name_full 'Acta Crystallographica Section C'
_journal_page_first 1040
_journal_page_last 1042
_journal_paper_doi 10.1107/S0108270194014770
_journal_volume 51
_journal_year 1995
_chemical_formula_structural 'Hg Se O3'
_chemical_formula_sum 'Hg O3 Se'
_chemical_formula_weight 327.55
_chemical_name_common 'Mercury Selenite'
_chemical_name_systematic 'Mercury(II) Selenate(IV)'
_space_group_IT_number 62
_symmetry_cell_setting orthorhombic
_symmetry_space_group_name_Hall '-P 2ac 2n'
_symmetry_space_group_name_H-M 'P n m a'
_atom_type_scat_source
;
International Tables for X-ray Crystallography
(1974, Vol. IV, Tables 2.2B and 2.3.1)
;
_cell_angle_alpha 90.
_cell_angle_beta 90.
_cell_angle_gamma 90.
_cell_formula_units_Z 4
_cell_length_a 6.110(1)
_cell_length_b 8.205(1)
_cell_length_c 5.868(1)
_cell_measurement_reflns_used 25
_cell_measurement_temperature 294
_cell_measurement_theta_max 26
_cell_measurement_theta_min 15
_cell_volume 294.18(8)
_computing_cell_refinement 'CAD4 Software (Enraf-Nonius, 1989)'
_computing_data_collection 'CAD4 Software (Enraf-Nonius, 1989)'
_computing_data_reduction 'MolEN PROCESS (Fair, 1990)'
_computing_molecular_graphics 'ORTEPII (Johnson, 1976)'
_computing_publication_material
;
MolEN (Fair, 1990)
;
_computing_structure_refinement 'MolEN LSFM (Fair, 1990)'
_computing_structure_solution ' direct methods using MULTAN11/82 (Main et al., 1982)'
_diffrn_measurement_device 'Enraf-Nonius CAD-4'
_diffrn_measurement_method \w/2\q
_diffrn_radiation_monochromator graphite
_diffrn_radiation_source xray_tube
_diffrn_radiation_type 'Mo K\a'
_diffrn_radiation_wavelength 0.71073
_diffrn_reflns_av_R_equivalents 0.049
_diffrn_reflns_limit_h_max 9
_diffrn_reflns_limit_h_min 0
_diffrn_reflns_limit_k_max 13
_diffrn_reflns_limit_k_min -13
_diffrn_reflns_limit_l_max 9
_diffrn_reflns_limit_l_min -9
_diffrn_reflns_number 2584
_diffrn_reflns_theta_max 34.95
_diffrn_standards_decay_% 0.1
_diffrn_standards_interval_time 60
_diffrn_standards_number 2
_exptl_absorpt_coefficient_mu 64.349
_exptl_absorpt_correction_T_max 0.9982
_exptl_absorpt_correction_T_min 0.5104
_exptl_absorpt_correction_type 'empirical via \f scan'
_exptl_absorpt_process_details
;
\f-scan (North, Phillips & Mathews, 1968)
;
_exptl_crystal_colour White
_exptl_crystal_density_diffrn 7.40
_exptl_crystal_description prism
_exptl_crystal_F_000 552
_exptl_crystal_size_max 0.07
_exptl_crystal_size_mid 0.04
_exptl_crystal_size_min 0.04
_refine_diff_density_max 2.542
_refine_diff_density_min -2.598
_refine_ls_abs_structure_details
;
?
;
_refine_ls_extinction_coef 0.80E-6(1)
_refine_ls_extinction_method isotropic_(Zachariasen,_1963)
_refine_ls_goodness_of_fit_obs 0.363
_refine_ls_hydrogen_treatment ' H atoms were not included in the refinement'
_refine_ls_matrix_type full
_refine_ls_number_parameters 29
_refine_ls_number_reflns 296
_refine_ls_R_factor_obs 0.026
_refine_ls_shift/esd_max 0.001
_refine_ls_structure_factor_coef F
_refine_ls_weighting_scheme
; calc w = 1/[\sF^2^ + (0.02*F)^2^ + 1]
(Killean & Lawrence, 1969)
;
_refine_ls_wR_factor_obs 0.032
_reflns_number_observed 296
_reflns_number_total 791
_reflns_observed_criterion >3.0\s(I)
_cod_data_source_file hu1145.cif
_cod_data_source_block COMPOUND_1
_cod_original_cell_volume 294.16(7)
_cod_original_formula_sum 'Hg1 Se1 O3'
_cod_database_code 2003568

loop_
_symmetry_equiv_pos_as_xyz
x,y,z
1/2-x,-y,1/2+z
-x,1/2+y,-z
1/2+x,1/2-y,1/2-z
-x,-y,-z
1/2+x,y,1/2-z
x,1/2-y,z
1/2-x,1/2+y,1/2+z

loop_
_atom_site_aniso_label
_atom_site_aniso_U_11
_atom_site_aniso_U_12
_atom_site_aniso_U_13
_atom_site_aniso_U_22
_atom_site_aniso_U_23
_atom_site_aniso_U_33
Hg 0.0094(2) 0.0011(2) 0.004(1) 0.0169(2) 0.0057(9) 0.0137(2)
Se 0.0093(5) 0 0.010(2) 0.0143(6) 0 0.0106(5)
O1 0.013(6) 0 0.006(6) 0.027(7) 0 0.008(6)
O2 0.017(5) 0.001(4) 0.005(4) 0.017(5) 0.009(5) 0.018(5)

loop_
_atom_site_label
_atom_site_fract_x
_atom_site_fract_y
_atom_site_fract_z
_atom_site_U_iso_or_equiv
_atom_site_thermal_displace_type
Hg 0 0 0 0.0129(2) Uani
Se 0.0558(2) 0.2500 0.5021(9) 0.0112(5) Uani
O1 0.134(3) 0.2500 0.231(3) 0.014(6) Uani
O2 0.195(2) 0.085(1) 0.616(2) 0.017(5) Uani

loop_
_geom_angle_atom_site_label_1
_geom_angle_atom_site_label_2
_geom_angle_atom_site_label_3
_geom_angle_site_symmetry_1
_geom_angle_site_symmetry_3
_geom_angle
_geom_angle_publ_flag
O1 Hg O1 1_555 5_555 180.00 no
O1 Hg O2 1_555 1_554 95.5(4) no
O1 Hg O2 1_555 5_556 84.5(4) no
O1 Hg O2 1_555 2_554 79.1(4) no
O1 Hg O2 1_555 6_455 100.9(4) no
O1 Hg O2 5_555 1_554 84.5(4) no
O1 Hg O2 5_555 5_556 95.5(4) no
O1 Hg O2 5_555 2_554 100.9(4) no
O1 Hg O2 5_555 6_455 79.1(4) no
O2 Hg O2 1_554 5_556 180.00 no
O2 Hg O2 1_554 2_554 87.9(4) no
O2 Hg O2 1_554 6_455 92.1(4) no
O2 Hg O2 5_556 2_554 92.1(4) no
O2 Hg O2 5_556 6_455 87.9(4) no
O2 Hg O2 2_554 6_455 180.00 no
O1 Se O2 1_555 1_555 103.2(5) no
O1 Se O2 1_555 7_555 103.2(5) no
O2 Se O2 1_555 7_555 102.9(6) no

loop_
_geom_bond_atom_site_label_1
_geom_bond_atom_site_label_2
_geom_bond_site_symmetry_2
_geom_bond_distance
_geom_bond_publ_flag
Hg O1 1_555 2.593(10) yes
Hg O1 5_555 2.593(10) yes
Hg O2 1_554 2.641(11) yes
Hg O2 5_556 2.641(11) yes
Hg O2 2_554 2.103(11) yes
Hg O2 6_455 2.103(11) yes
Se O1 1_555 1.660(17) yes
Se O2 1_555 1.734(12) yes
Se O2 7_555 1.734(12) yes
